data_4130902
loop_
_publ_author_name
'Rudebusch, Gabriel E.'
'Espejo, Guzm\'an L'
'Zafra, Jos\'e L'
'Pe\~na-Alvarez, Miriam'
'Spisak, Sarah N.'
'Fukuda, Kotaro'
'Wei, Zheng'
'Nakano, Masayoshi'
'Petrukhina, Marina A.'
'Casado, Juan'
'Haley, Michael M.'

_publ_section_title
;
 A Biradical Balancing Act: Redox Amphoterism in a Diindenoanthracene
 Derivative Results from Quinoidal Acceptor and Aromatic Donor Motifs.
;
_journal_issue 38
_journal_name_full 'Journal of the American Chemical Society'
_journal_page_first 12648
_journal_page_last 12654
_journal_paper_doi 10.1021/jacs.6b07882
_journal_volume 138
_journal_year 2016
_chemical_formula_moiety 'C68 H76 Si2, 2(C20 H40 K O8)'
_chemical_formula_sum 'C108 H156 K2 O16 Si2'
_chemical_formula_weight 1844.71
_space_group_crystal_system monoclinic
_space_group_IT_number 14
_space_group_name_Hall '-P 2ybc'
_space_group_name_H-M_alt 'P 1 21/c 1'
_atom_sites_solution_hydrogens geom
_atom_sites_solution_primary direct
_atom_sites_solution_secondary difmap
_audit_creation_method SHELXL-97
_cell_angle_alpha 90.00
_cell_angle_beta 94.512(3)
_cell_angle_gamma 90.00
_cell_formula_units_Z 2
_cell_length_a 14.2971(6)
_cell_length_b 31.7860(15)
_cell_length_c 13.0756(6)
_cell_measurement_reflns_used 9309
_cell_measurement_temperature 100(2)
_cell_measurement_theta_max 74.59
_cell_measurement_theta_min 3.10
_cell_volume 5923.8(5)
_computing_cell_refinement 'SAINT V.8.34 (Bruker AXS Inc., 2013)'
_computing_data_collection 'APEX2 v.2014.11-0 (Bruker AXS Inc., 2014)'
_computing_data_reduction 'SAINT V.8.34 (Bruker AXS Inc., 2013)'
_computing_molecular_graphics 'SHELXP-93 (Sheldrick, 1993)'
_computing_publication_material 'SHELXCIF-93 (Sheldrick, 1993)'
_computing_structure_refinement 'SHELXL-97 (Sheldrick, 1997)'
_computing_structure_solution 'SHELXS-97 (Sheldrick, 1990)'
_diffrn_ambient_temperature 100(2)
_diffrn_measured_fraction_theta_full 0.994
_diffrn_measured_fraction_theta_max 0.994
_diffrn_measurement_device_type 'Bruker D8 Venture PHOTON 100 CMOS'
_diffrn_measurement_method 'omega and phi scans'
_diffrn_radiation_monochromator mirrors
_diffrn_radiation_source 'INCOATEC ImuS micro-focus source'
_diffrn_radiation_type CuK\a
_diffrn_radiation_wavelength 1.54178
_diffrn_reflns_av_R_equivalents 0.0956
_diffrn_reflns_av_sigmaI/netI 0.0393
_diffrn_reflns_limit_h_max 17
_diffrn_reflns_limit_h_min -17
_diffrn_reflns_limit_k_max 35
_diffrn_reflns_limit_k_min -38
_diffrn_reflns_limit_l_max 16
_diffrn_reflns_limit_l_min -16
_diffrn_reflns_number 196398
_diffrn_reflns_theta_full 74.80
_diffrn_reflns_theta_max 74.80
_diffrn_reflns_theta_min 2.78
_exptl_absorpt_coefficient_mu 1.331
_exptl_absorpt_correction_T_max 0.9612
_exptl_absorpt_correction_T_min 0.6531
_exptl_absorpt_correction_type multi-scan
_exptl_absorpt_process_details 'SADABS V2012/1 (Bruker AXS Inc.)'
_exptl_crystal_colour 'reddish brown'
_exptl_crystal_density_diffrn 1.034
_exptl_crystal_density_meas ?
_exptl_crystal_density_method none
_exptl_crystal_description plate
_exptl_crystal_F_000 1996
_exptl_crystal_size_max 0.35
_exptl_crystal_size_mid 0.22
_exptl_crystal_size_min 0.03
_platon_squeeze_details
;
The solvent molecules in the voids are highly disordered which could not be modelled as discrete atomic sites.

The SQUEEZE routine of the program PLATON was used in order 
to eliminate the contribution of disordered solvents molecules,
thereby a final model based only on the ordered part of the crystal structure was obtained.

The SQUEEZE routine suggested that a total potential solvent area volume of 998 Ang^3^[16.8% of cell volume],and a void electron population of 284 per cell. Considering the synthesis process and solvents employed, 8 THF molecules were assigned per unit cell.
;
_refine_diff_density_max 0.504
_refine_diff_density_min -0.457
_refine_diff_density_rms 0.061
_refine_ls_extinction_coef noref
_refine_ls_extinction_method none
_refine_ls_goodness_of_fit_ref 1.089
_refine_ls_hydrogen_treatment constr
_refine_ls_matrix_type full
_refine_ls_number_parameters 632
_refine_ls_number_reflns 12111
_refine_ls_number_restraints 151
_refine_ls_restrained_S_all 1.088
_refine_ls_R_factor_all 0.1010
_refine_ls_R_factor_gt 0.0759
_refine_ls_shift/su_max 0.001
_refine_ls_shift/su_mean 0.000
_refine_ls_structure_factor_coef Fsqd
_refine_ls_weighting_details 'calc w=1/[\s^2^(Fo^2^)+(0.0929P)^2^+3.5036P] where P=(Fo^2^+2Fc^2^)/3'
_refine_ls_weighting_scheme calc
_refine_ls_wR_factor_gt 0.1838
_refine_ls_wR_factor_ref 0.1990
_reflns_number_gt 9254
_reflns_number_total 12111
_reflns_threshold_expression >2sigma(I)
_cod_data_source_file ja6b07882_si_003.cif
_cod_data_source_block sad_a_sqd
_cod_depositor_comments
;
The following automatic conversions were performed:

data item '_exptl_crystal_density_meas' value 'not measured' was
changed to '?' -- the value is perceived as not measured.

Automatic conversion script
Id: cif_fix_values 6909 2019-04-08 15:41:33Z antanas 
;
_cod_original_sg_symbol_H-M 'P 21/c'
_cod_database_code 4130902
_platon_squeeze_void_probe_radius 1.20

loop_
_symmetry_equiv_pos_as_xyz
'x, y, z'
'-x, y+1/2, -z+1/2'
'-x, -y, -z'
'x, -y-1/2, z-1/2'

loop_
_atom_site_label
_atom_site_type_symbol
_atom_site_fract_x
_atom_site_fract_y
_atom_site_fract_z
_atom_site_U_iso_or_equiv
_atom_site_adp_type
_atom_site_occupancy
_atom_site_symmetry_multiplicity
_atom_site_calc_flag
_atom_site_refinement_flags
_atom_site_disorder_assembly
_atom_site_disorder_group
K1 K 0.27296(4) 0.600454(18) 0.08107(4) 0.03966(16) Uani 1 1 d . . .
O1 O 0.44827(14) 0.62857(6) 0.16773(16) 0.0494(5) Uani 1 1 d . A .
O2 O 0.38158(17) 0.54717(7) 0.21161(16) 0.0553(6) Uani 1 1 d . A .
O3 O 0.19187(17) 0.53026(6) 0.16848(17) 0.0573(6) Uani 1 1 d . A .
O4 O 0.09867(15) 0.57063(7) -0.00607(17) 0.0537(5) Uani 1 1 d . A .
O5 O 0.16900(14) 0.65118(7) -0.05890(15) 0.0470(5) Uani 1 1 d . A .
O6 O 0.35765(14) 0.67212(6) 0.00315(16) 0.0460(5) Uani 1 1 d . A .
O8 O 0.15711(16) 0.63563(6) 0.21889(16) 0.0510(5) Uani 1 1 d . A .
Si1 Si 0.85066(6) 0.57932(3) 0.40477(8) 0.0559(3) Uani 1 1 d . . .
C1 C 0.14317(19) 0.66055(8) 0.6121(2) 0.0375(6) Uani 1 1 d . . .
H1 H 0.0770 0.6603 0.6149 0.045 Uiso 1 1 calc R . .
C2 C 0.19154(19) 0.62336(8) 0.5978(2) 0.0357(6) Uani 1 1 d . . .
H2 H 0.1585 0.5974 0.5909 0.043 Uiso 1 1 calc R . .
C3 C 0.28813(19) 0.62419(8) 0.59348(18) 0.0330(6) Uani 1 1 d . . .
C4 C 0.34020(19) 0.66299(8) 0.60531(19) 0.0331(5) Uani 1 1 d . . .
C5 C 0.28934(19) 0.70016(8) 0.6209(2) 0.0362(6) Uani 1 1 d . . .
H5 H 0.3213 0.7262 0.6301 0.043 Uiso 1 1 calc R . .
C6 C 0.19331(19) 0.69859(8) 0.6226(2) 0.0380(6) Uani 1 1 d . . .
H6 H 0.1598 0.7240 0.6311 0.046 Uiso 1 1 calc R . .
C7 C 0.43682(19) 0.65560(8) 0.59216(19) 0.0341(6) Uani 1 1 d . . .
C8 C 0.51226(18) 0.68752(7) 0.5984(2) 0.0336(6) Uani 1 1 d . . .
C9 C 0.5637(2) 0.69691(8) 0.5130(2) 0.0385(6) Uani 1 1 d . . .
C10 C 0.6353(2) 0.72664(8) 0.5221(2) 0.0422(6) Uani 1 1 d . . .
H10 H 0.6694 0.7323 0.4642 0.051 Uiso 1 1 calc R . .
C11 C 0.65874(19) 0.74829(9) 0.6122(2) 0.0428(7) Uani 1 1 d . . .
C12 C 0.60755(19) 0.73935(8) 0.6951(2) 0.0411(6) Uani 1 1 d . . .
H12 H 0.6224 0.7539 0.7577 0.049 Uiso 1 1 calc R . .
C13 C 0.53528(19) 0.70995(8) 0.6905(2) 0.0367(6) Uani 1 1 d . . .
C14 C 0.4838(2) 0.70263(10) 0.7846(2) 0.0470(7) Uani 1 1 d . . .
H14A H 0.5228 0.7119 0.8454 0.071 Uiso 1 1 calc R . .
H14B H 0.4699 0.6726 0.7907 0.071 Uiso 1 1 calc R . .
H14C H 0.4250 0.7186 0.7792 0.071 Uiso 1 1 calc R . .
C15 C 0.5400(2) 0.67610(9) 0.4105(2) 0.0492(8) Uani 1 1 d . . .
H15A H 0.5701 0.6484 0.4099 0.074 Uiso 1 1 calc R . .
H15B H 0.5628 0.6936 0.3560 0.074 Uiso 1 1 calc R . .
H15C H 0.4719 0.6728 0.3991 0.074 Uiso 1 1 calc R . .
C16 C 0.7364(2) 0.78081(11) 0.6202(3) 0.0616(9) Uani 1 1 d . . .
H16A H 0.7450 0.7913 0.6908 0.092 Uiso 1 1 calc R . .
H16B H 0.7196 0.8042 0.5736 0.092 Uiso 1 1 calc R . .
H16C H 0.7949 0.7679 0.6013 0.092 Uiso 1 1 calc R . .
C17 C 0.44704(19) 0.61211(8) 0.56887(19) 0.0334(6) Uani 1 1 d . . .
C18 C 0.52296(18) 0.58772(7) 0.54521(19) 0.0322(5) Uani 1 1 d . . .
H18 H 0.5830 0.6004 0.5441 0.039 Uiso 1 1 calc R . .
C19 C 0.51276(18) 0.54419(8) 0.52258(18) 0.0321(5) Uani 1 1 d . . .
C20 C 0.58766(19) 0.51952(8) 0.4915(2) 0.0344(6) Uani 1 1 d . . .
C21 C 0.57796(18) 0.47568(7) 0.47115(19) 0.0314(5) Uani 1 1 d . . .
C22 C 0.65527(18) 0.45045(8) 0.44672(19) 0.0320(5) Uani 1 1 d . . .
H22 H 0.7151 0.4631 0.4426 0.038 Uiso 1 1 calc R . .
C23 C 0.64472(18) 0.40824(8) 0.42906(18) 0.0317(5) Uani 1 1 d . . .
C24 C 0.6748(2) 0.53955(8) 0.4735(2) 0.0471(7) Uani 1 1 d . . .
C25 C 0.7405(2) 0.55676(9) 0.4440(3) 0.0577(9) Uani 1 1 d . . .
C26 C 0.9328(2) 0.53365(12) 0.3879(3) 0.0706(11) Uani 1 1 d . . .
H26 H 0.9334 0.5171 0.4529 0.085 Uiso 1 1 calc R . .
C27 C 1.0349(2) 0.54685(14) 0.3784(3) 0.0748(12) Uani 1 1 d . . .
H27A H 1.0747 0.5217 0.3782 0.112 Uiso 1 1 calc R . .
H27B H 1.0560 0.5648 0.4366 0.112 Uiso 1 1 calc R . .
H27C H 1.0393 0.5624 0.3143 0.112 Uiso 1 1 calc R . .
C28 C 0.8971(3) 0.50292(14) 0.3016(5) 0.0986(17) Uani 1 1 d . . .
H28A H 0.9003 0.5166 0.2348 0.148 Uiso 1 1 calc R . .
H28B H 0.8320 0.4951 0.3108 0.148 Uiso 1 1 calc R . .
H28C H 0.9365 0.4776 0.3046 0.148 Uiso 1 1 calc R . .
C29 C 0.9002(3) 0.61466(13) 0.5098(3) 0.0775(12) Uani 1 1 d . . .
H29 H 0.9598 0.6266 0.4868 0.093 Uiso 1 1 calc R . .
C30 C 0.9267(3) 0.58966(16) 0.6093(4) 0.0925(15) Uani 1 1 d . . .
H30A H 0.9527 0.6089 0.6627 0.139 Uiso 1 1 calc R . .
H30B H 0.9736 0.5683 0.5960 0.139 Uiso 1 1 calc R . .
H30C H 0.8707 0.5759 0.6322 0.139 Uiso 1 1 calc R . .
C31 C 0.8358(4) 0.65171(14) 0.5265(4) 0.1026(16) Uani 1 1 d . . .
H31A H 0.7752 0.6413 0.5462 0.154 Uiso 1 1 calc R . .
H31B H 0.8262 0.6680 0.4630 0.154 Uiso 1 1 calc R . .
H31C H 0.8645 0.6697 0.5813 0.154 Uiso 1 1 calc R . .
C32 C 0.8219(2) 0.61224(11) 0.2855(3) 0.0608(9) Uani 1 1 d U . .
H32 H 0.7742 0.6333 0.3045 0.073 Uiso 1 1 calc R . .
C33 C 0.7766(4) 0.58861(15) 0.1929(4) 0.0947(15) Uani 1 1 d U . .
H33A H 0.7496 0.6088 0.1422 0.142 Uiso 1 1 calc R . .
H33B H 0.7268 0.5702 0.2148 0.142 Uiso 1 1 calc R . .
H33C H 0.8241 0.5716 0.1621 0.142 Uiso 1 1 calc R . .
C34 C 0.9052(3) 0.63799(12) 0.2530(3) 0.0687(11) Uani 1 1 d . . .
H34A H 0.9558 0.6189 0.2366 0.103 Uiso 1 1 calc R . .
H34B H 0.9278 0.6567 0.3092 0.103 Uiso 1 1 calc R . .
H34C H 0.8853 0.6548 0.1924 0.103 Uiso 1 1 calc R . .
C35 C 0.1124(3) 0.51371(11) 0.1112(3) 0.0663(10) Uani 1 1 d . . .
H35A H 0.0762 0.4956 0.1555 0.080 Uiso 1 1 calc R A .
H35B H 0.1322 0.4964 0.0538 0.080 Uiso 1 1 calc R . .
C36 C 0.0527(2) 0.54946(11) 0.0704(3) 0.0628(9) Uani 1 1 d . A .
H36A H -0.0086 0.5387 0.0412 0.075 Uiso 1 1 calc R . .
H36B H 0.0413 0.5692 0.1267 0.075 Uiso 1 1 calc R . .
C37 C 0.0428(2) 0.60366(11) -0.0537(3) 0.0597(9) Uani 1 1 d . . .
H37A H 0.0192 0.6222 -0.0005 0.072 Uiso 1 1 calc R A .
H37B H -0.0118 0.5916 -0.0948 0.072 Uiso 1 1 calc R . .
C38 C 0.1014(2) 0.62839(11) -0.1210(3) 0.0581(8) Uani 1 1 d . A .
H38A H 0.1330 0.6092 -0.1671 0.070 Uiso 1 1 calc R . .
H38B H 0.0614 0.6480 -0.1638 0.070 Uiso 1 1 calc R . .
C39 C 0.2263(2) 0.67754(10) -0.1170(2) 0.0497(8) Uani 1 1 d . . .
H39A H 0.1863 0.6975 -0.1591 0.060 Uiso 1 1 calc R A .
H39B H 0.2615 0.6602 -0.1636 0.060 Uiso 1 1 calc R . .
C40 C 0.2926(2) 0.70109(9) -0.0451(2) 0.0479(7) Uani 1 1 d . A .
H40A H 0.3262 0.7226 -0.0830 0.057 Uiso 1 1 calc R . .
H40B H 0.2578 0.7156 0.0072 0.057 Uiso 1 1 calc R . .
C41 C 0.4270(2) 0.69165(10) 0.0719(3) 0.0532(8) Uani 1 1 d . . .
H41A H 0.3972 0.7046 0.1300 0.064 Uiso 1 1 calc R A .
H41B H 0.4599 0.7139 0.0359 0.064 Uiso 1 1 calc R . .
C42 C 0.4950(2) 0.65838(11) 0.1102(3) 0.0568(8) Uani 1 1 d . A .
H42A H 0.5218 0.6444 0.0515 0.068 Uiso 1 1 calc R . .
H42B H 0.5471 0.6713 0.1537 0.068 Uiso 1 1 calc R . .
C43 C 0.5076(2) 0.59513(11) 0.2060(3) 0.0606(9) Uani 1 1 d . . .
H43A H 0.5634 0.6069 0.2458 0.073 Uiso 1 1 calc R A .
H43B H 0.5295 0.5789 0.1479 0.073 Uiso 1 1 calc R . .
C44 C 0.4565(3) 0.56701(11) 0.2723(3) 0.0618(10) Uani 1 1 d . A .
H44A H 0.4997 0.5454 0.3036 0.074 Uiso 1 1 calc R . .
H44B H 0.4311 0.5835 0.3281 0.074 Uiso 1 1 calc R . .
C45 C 0.3328(3) 0.51785(11) 0.2699(3) 0.0660(10) Uani 1 1 d . . .
H45A H 0.3061 0.5323 0.3279 0.079 Uiso 1 1 calc R A .
H45B H 0.3766 0.4958 0.2981 0.079 Uiso 1 1 calc R . .
C46 C 0.2569(3) 0.49854(11) 0.2025(3) 0.0665(10) Uani 1 1 d . A .
H46A H 0.2834 0.4852 0.1428 0.080 Uiso 1 1 calc R . .
H46B H 0.2249 0.4766 0.2405 0.080 Uiso 1 1 calc R . .
C51 C 0.1983(3) 0.62987(11) 0.3200(3) 0.0634(10) Uani 1 1 d . . .
H51A H 0.2323 0.6028 0.3263 0.076 Uiso 1 1 calc R A .
H51B H 0.1499 0.6304 0.3701 0.076 Uiso 1 1 calc R . .
C52 C 0.2644(3) 0.66606(12) 0.3372(3) 0.0708(11) Uani 1 1 d . A .
H52A H 0.2740 0.6731 0.4110 0.085 Uiso 1 1 calc R . .
H52B H 0.3260 0.6596 0.3111 0.085 Uiso 1 1 calc R . .
C53 C 0.2174(3) 0.70070(12) 0.2788(4) 0.0781(12) Uani 1 1 d . . .
H53A H 0.2629 0.7167 0.2408 0.094 Uiso 1 1 calc R A .
H53B H 0.1874 0.7202 0.3254 0.094 Uiso 1 1 calc R . .
C54 C 0.1440(2) 0.67978(10) 0.2050(2) 0.0511(7) Uani 1 1 d . A .
H54A H 0.0801 0.6881 0.2210 0.061 Uiso 1 1 calc R . .
H54B H 0.1531 0.6879 0.1334 0.061 Uiso 1 1 calc R . .
O7 O 0.3326(3) 0.57102(15) -0.0922(4) 0.0604(13) Uani 0.646(6) 1 d PDU A 1
C47 C 0.2894(4) 0.54091(19) -0.1598(5) 0.0680(16) Uani 0.646(6) 1 d PDU A 1
H47A H 0.2616 0.5544 -0.2234 0.082 Uiso 0.646(6) 1 calc PR A 1
H47B H 0.2398 0.5253 -0.1270 0.082 Uiso 0.646(6) 1 calc PR A 1
C48 C 0.3696(4) 0.51211(16) -0.1822(4) 0.0615(15) Uani 0.646(6) 1 d PDU A 1
H48A H 0.3793 0.4901 -0.1289 0.074 Uiso 0.646(6) 1 calc PR A 1
H48B H 0.3577 0.4985 -0.2500 0.074 Uiso 0.646(6) 1 calc PR A 1
C49 C 0.4516(8) 0.5407(3) -0.1808(8) 0.063(2) Uani 0.646(6) 1 d PDU A 1
H49A H 0.4731 0.5441 -0.2505 0.076 Uiso 0.646(6) 1 calc PR A 1
H49B H 0.5042 0.5301 -0.1343 0.076 Uiso 0.646(6) 1 calc PR A 1
C50 C 0.4136(5) 0.58263(19) -0.1411(5) 0.0660(17) Uani 0.646(6) 1 d PDU A 1
H50A H 0.4605 0.5962 -0.0919 0.079 Uiso 0.646(6) 1 calc PR A 1
H50B H 0.3974 0.6023 -0.1985 0.079 Uiso 0.646(6) 1 calc PR A 1
O7X O 0.3343(9) 0.5482(5) -0.0691(8) 0.111(4) Uani 0.354(6) 1 d PDU A 2
C47X C 0.3560(12) 0.5686(5) -0.1634(11) 0.089(4) Uani 0.354(6) 1 d PDU A 2
H47C H 0.3633 0.5993 -0.1528 0.106 Uiso 0.354(6) 1 calc PR A 2
H47D H 0.3051 0.5637 -0.2179 0.106 Uiso 0.354(6) 1 calc PR A 2
C48X C 0.446(2) 0.5496(10) -0.193(2) 0.100(6) Uani 0.354(6) 1 d PDU A 2
H48C H 0.4347 0.5286 -0.2490 0.120 Uiso 0.354(6) 1 calc PR A 2
H48D H 0.4894 0.5715 -0.2159 0.120 Uiso 0.354(6) 1 calc PR A 2
C49X C 0.4846(10) 0.5293(6) -0.0971(11) 0.112(5) Uani 0.354(6) 1 d PDU A 2
H49C H 0.5258 0.5489 -0.0554 0.135 Uiso 0.354(6) 1 calc PR A 2
H49D H 0.5207 0.5037 -0.1115 0.135 Uiso 0.354(6) 1 calc PR A 2
C50X C 0.3980(10) 0.5185(4) -0.0431(10) 0.099(4) Uani 0.354(6) 1 d PDU A 2
H50C H 0.3739 0.4904 -0.0650 0.119 Uiso 0.354(6) 1 calc PR A 2
H50D H 0.4127 0.5181 0.0322 0.119 Uiso 0.354(6) 1 calc PR A 2

loop_
_atom_site_aniso_label
_atom_site_aniso_U_11
_atom_site_aniso_U_22
_atom_site_aniso_U_33
_atom_site_aniso_U_23
_atom_site_aniso_U_13
_atom_site_aniso_U_12
K1 0.0458(3) 0.0349(3) 0.0380(3) 0.0002(2) 0.0015(2) 0.0035(2)
O1 0.0470(12) 0.0456(12) 0.0545(12) -0.0062(9) -0.0026(10) 0.0083(9)
O2 0.0789(16) 0.0418(12) 0.0428(11) -0.0001(9) -0.0102(11) 0.0161(11)
O3 0.0771(16) 0.0349(11) 0.0609(14) 0.0003(9) 0.0106(12) -0.0021(10)
O4 0.0529(13) 0.0521(13) 0.0559(13) -0.0068(10) 0.0025(10) -0.0066(10)
O5 0.0505(12) 0.0492(12) 0.0404(11) 0.0021(9) -0.0024(9) 0.0042(9)
O6 0.0502(12) 0.0362(11) 0.0518(12) 0.0009(8) 0.0060(9) -0.0008(9)
O8 0.0623(14) 0.0390(11) 0.0529(13) -0.0034(9) 0.0121(10) -0.0027(9)
Si1 0.0431(5) 0.0433(5) 0.0829(7) 0.0206(4) 0.0153(4) -0.0046(4)
C1 0.0358(14) 0.0367(15) 0.0399(15) -0.0020(11) 0.0028(11) -0.0003(11)
C2 0.0411(15) 0.0303(13) 0.0355(14) -0.0020(10) 0.0029(11) -0.0067(11)
C3 0.0434(15) 0.0266(13) 0.0294(13) -0.0013(9) 0.0056(11) -0.0039(10)
C4 0.0420(15) 0.0282(13) 0.0293(13) -0.0023(9) 0.0038(11) -0.0038(10)
C5 0.0456(16) 0.0247(13) 0.0384(14) -0.0010(10) 0.0036(12) -0.0028(11)
C6 0.0439(16) 0.0300(14) 0.0398(15) -0.0037(10) 0.0018(12) 0.0053(11)
C7 0.0444(15) 0.0246(12) 0.0337(13) -0.0032(9) 0.0063(11) -0.0057(10)
C8 0.0360(14) 0.0205(12) 0.0447(15) -0.0017(10) 0.0058(11) 0.0003(10)
C9 0.0450(16) 0.0243(13) 0.0473(16) -0.0011(10) 0.0099(12) -0.0034(11)
C10 0.0439(16) 0.0297(14) 0.0544(17) 0.0007(12) 0.0122(13) -0.0047(11)
C11 0.0347(15) 0.0297(14) 0.0639(19) -0.0035(12) 0.0021(13) -0.0038(11)
C12 0.0397(15) 0.0300(14) 0.0524(17) -0.0133(12) -0.0037(13) -0.0006(11)
C13 0.0375(14) 0.0273(13) 0.0452(15) -0.0046(10) 0.0020(12) 0.0034(10)
C14 0.0497(18) 0.0456(17) 0.0457(16) -0.0100(13) 0.0031(13) -0.0029(13)
C15 0.067(2) 0.0382(16) 0.0448(16) -0.0018(12) 0.0183(15) -0.0171(14)
C16 0.054(2) 0.052(2) 0.078(2) -0.0107(17) 0.0053(17) -0.0191(16)
C17 0.0449(15) 0.0248(12) 0.0314(13) -0.0004(9) 0.0083(11) -0.0069(10)
C18 0.0363(14) 0.0244(12) 0.0370(14) -0.0005(10) 0.0096(11) -0.0075(10)
C19 0.0419(14) 0.0256(12) 0.0297(12) 0.0020(9) 0.0081(11) -0.0063(10)
C20 0.0425(15) 0.0244(12) 0.0375(14) -0.0001(10) 0.0103(11) -0.0083(10)
C21 0.0402(14) 0.0234(12) 0.0311(13) 0.0005(9) 0.0072(11) -0.0058(10)
C22 0.0381(14) 0.0260(12) 0.0328(13) -0.0003(9) 0.0074(11) -0.0073(10)
C23 0.0394(14) 0.0277(13) 0.0286(12) 0.0011(9) 0.0070(10) -0.0049(10)
C24 0.0576(19) 0.0218(13) 0.0649(19) -0.0040(12) 0.0240(15) -0.0036(12)
C25 0.060(2) 0.0314(16) 0.086(2) 0.0007(15) 0.0309(18) -0.0091(14)
C26 0.054(2) 0.063(2) 0.097(3) 0.040(2) 0.024(2) 0.0131(17)
C27 0.052(2) 0.085(3) 0.089(3) 0.040(2) 0.018(2) 0.0121(19)
C28 0.074(3) 0.056(3) 0.171(5) 0.008(3) 0.042(3) 0.013(2)
C29 0.075(3) 0.066(2) 0.092(3) 0.020(2) 0.010(2) -0.027(2)
C30 0.084(3) 0.098(3) 0.093(3) 0.027(3) -0.007(3) -0.038(3)
C31 0.144(5) 0.057(3) 0.108(4) 0.000(2) 0.017(3) -0.015(3)
C32 0.0442(18) 0.0506(19) 0.088(3) 0.0234(17) 0.0082(17) 0.0021(14)
C33 0.091(3) 0.073(3) 0.117(4) 0.030(3) -0.009(3) -0.001(2)
C34 0.055(2) 0.054(2) 0.099(3) 0.036(2) 0.0172(19) 0.0048(16)
C35 0.078(3) 0.0414(19) 0.081(3) -0.0097(17) 0.013(2) -0.0180(17)
C36 0.054(2) 0.055(2) 0.080(2) -0.0132(17) 0.0087(18) -0.0176(16)
C37 0.0471(19) 0.062(2) 0.067(2) -0.0086(17) -0.0093(16) 0.0030(16)
C38 0.055(2) 0.063(2) 0.0536(19) -0.0042(16) -0.0105(16) 0.0085(16)
C39 0.063(2) 0.0427(17) 0.0445(16) 0.0094(13) 0.0099(15) 0.0155(14)
C40 0.0609(19) 0.0354(15) 0.0488(17) 0.0069(12) 0.0136(15) 0.0067(13)
C41 0.0560(19) 0.0442(18) 0.060(2) -0.0070(14) 0.0104(16) -0.0119(14)
C42 0.0453(18) 0.062(2) 0.064(2) -0.0150(16) 0.0049(16) -0.0027(15)
C43 0.054(2) 0.063(2) 0.062(2) -0.0191(17) -0.0163(16) 0.0196(16)
C44 0.076(2) 0.053(2) 0.0519(19) -0.0066(15) -0.0188(18) 0.0271(18)
C45 0.102(3) 0.0460(19) 0.0494(19) 0.0098(15) 0.0028(19) 0.0238(19)
C46 0.102(3) 0.0371(18) 0.061(2) 0.0089(15) 0.014(2) 0.0067(18)
C51 0.098(3) 0.0422(18) 0.051(2) 0.0031(14) 0.0096(19) -0.0037(18)
C52 0.088(3) 0.074(3) 0.048(2) 0.0117(17) -0.0104(19) -0.016(2)
C53 0.085(3) 0.043(2) 0.105(3) 0.005(2) 0.006(2) -0.0155(19)
C54 0.0563(19) 0.0450(17) 0.0529(18) 0.0052(13) 0.0091(15) 0.0045(14)
O7 0.076(3) 0.064(3) 0.046(3) -0.024(2) 0.030(2) -0.009(2)
C47 0.077(4) 0.057(3) 0.071(4) -0.012(3) 0.015(3) -0.002(3)
C48 0.092(4) 0.040(3) 0.052(3) -0.004(2) 0.005(3) 0.007(2)
C49 0.069(4) 0.064(4) 0.057(5) 0.001(3) 0.013(3) 0.028(3)
C50 0.067(4) 0.056(3) 0.078(4) -0.025(3) 0.025(3) -0.009(3)
O7X 0.121(7) 0.157(11) 0.059(6) 0.046(6) 0.031(5) 0.046(7)
C47X 0.101(9) 0.103(10) 0.061(7) 0.027(6) 0.006(7) 0.028(8)
C48X 0.106(10) 0.121(14) 0.076(9) 0.028(9) 0.021(7) 0.029(9)
C49X 0.127(9) 0.140(12) 0.071(8) 0.021(8) 0.013(7) 0.058(9)
C50X 0.171(12) 0.057(7) 0.074(7) 0.010(5) 0.047(8) 0.044(7)

loop_
_atom_type_symbol
_atom_type_description
_atom_type_scat_dispersion_real
_atom_type_scat_dispersion_imag
_atom_type_scat_source
C C 0.0181 0.0091 'International Tables Vol C Tables 4.2.6.8 and 6.1.1.4'
H H 0.0000 0.0000 'International Tables Vol C Tables 4.2.6.8 and 6.1.1.4'
K K 0.3868 1.0657 'International Tables Vol C Tables 4.2.6.8 and 6.1.1.4'
O O 0.0492 0.0322 'International Tables Vol C Tables 4.2.6.8 and 6.1.1.4'
Si Si 0.2541 0.3302 'International Tables Vol C Tables 4.2.6.8 and 6.1.1.4'

loop_
_geom_angle_atom_site_label_1
_geom_angle_atom_site_label_2
_geom_angle_atom_site_label_3
_geom_angle
_geom_angle_site_symmetry_1
_geom_angle_site_symmetry_3
O7 K1 O7X 16.5(2) . .
O7 K1 O8 160.80(13) . .
O7X K1 O8 160.2(3) . .
O7 K1 O5 80.42(14) . .
O7X K1 O5 93.7(2) . .
O8 K1 O5 83.01(6) . .
O7 K1 O2 96.18(14) . .
O7X K1 O2 83.0(2) . .
O8 K1 O2 100.32(7) . .
O5 K1 O2 176.59(6) . .
O7 K1 O3 103.82(11) . .
O7X K1 O3 88.6(3) . .
O8 K1 O3 76.62(6) . .
O5 K1 O3 120.92(7) . .
O2 K1 O3 59.64(7) . .
O7 K1 O6 78.44(11) . .
O7X K1 O6 93.4(3) . .
O8 K1 O6 101.83(6) . .
O5 K1 O6 60.94(6) . .
O2 K1 O6 118.65(7) . .
O3 K1 O6 177.17(7) . .
O7 K1 O1 96.89(11) . .
O7X K1 O1 98.9(3) . .
O8 K1 O1 99.71(6) . .
O5 K1 O1 119.60(6) . .
O2 K1 O1 60.72(7) . .
O3 K1 O1 118.24(7) . .
O6 K1 O1 59.51(6) . .
O7 K1 O4 82.51(11) . .
O7X K1 O4 80.3(3) . .
O8 K1 O4 81.05(7) . .
O5 K1 O4 61.29(7) . .
O2 K1 O4 118.34(7) . .
O3 K1 O4 61.06(7) . .
O6 K1 O4 121.23(7) . .
O1 K1 O4 178.86(6) . .
C42 O1 C43 113.2(3) . .
C42 O1 K1 116.32(18) . .
C43 O1 K1 113.04(18) . .
C45 O2 C44 111.7(3) . .
C45 O2 K1 117.0(2) . .
C44 O2 K1 115.40(18) . .
C35 O3 C46 112.4(3) . .
C35 O3 K1 114.98(19) . .
C46 O3 K1 114.3(2) . .
C36 O4 C37 112.6(3) . .
C36 O4 K1 108.65(19) . .
C37 O4 K1 111.95(18) . .
C38 O5 C39 112.9(2) . .
C38 O5 K1 112.79(18) . .
C39 O5 K1 112.99(17) . .
C40 O6 C41 113.3(2) . .
C40 O6 K1 113.63(16) . .
C41 O6 K1 115.00(17) . .
C51 O8 C54 106.7(2) . .
C51 O8 K1 109.2(2) . .
C54 O8 K1 113.14(17) . .
C25 Si1 C29 108.23(18) . .
C25 Si1 C26 106.66(15) . .
C29 Si1 C26 110.1(2) . .
C25 Si1 C32 108.02(16) . .
C29 Si1 C32 108.51(18) . .
C26 Si1 C32 115.08(18) . .
C2 C1 C6 119.3(2) . .
C2 C1 H1 120.4 . .
C6 C1 H1 120.4 . .
C3 C2 C1 119.8(2) . .
C3 C2 H2 120.1 . .
C1 C2 H2 120.1 . .
C2 C3 C4 121.3(2) . .
C2 C3 C23 132.1(2) . 3_666
C4 C3 C23 106.5(2) . 3_666
C5 C4 C7 132.2(2) . .
C5 C4 C3 117.6(2) . .
C7 C4 C3 110.1(2) . .
C6 C5 C4 119.9(2) . .
C6 C5 H5 120.0 . .
C4 C5 H5 120.0 . .
C5 C6 C1 122.1(2) . .
C5 C6 H6 119.0 . .
C1 C6 H6 119.0 . .
C4 C7 C17 107.6(2) . .
C4 C7 C8 126.2(2) . .
C17 C7 C8 126.2(2) . .
C13 C8 C9 117.7(2) . .
C13 C8 C7 120.8(2) . .
C9 C8 C7 121.5(2) . .
C10 C9 C8 120.0(3) . .
C10 C9 C15 119.1(2) . .
C8 C9 C15 120.9(2) . .
C11 C10 C9 122.6(3) . .
C11 C10 H10 118.7 . .
C9 C10 H10 118.7 . .
C10 C11 C12 117.2(2) . .
C10 C11 C16 121.7(3) . .
C12 C11 C16 121.1(3) . .
C11 C12 C13 122.7(3) . .
C11 C12 H12 118.6 . .
C13 C12 H12 118.6 . .
C12 C13 C8 119.8(3) . .
C12 C13 C14 118.7(2) . .
C8 C13 C14 121.5(2) . .
C13 C14 H14A 109.5 . .
C13 C14 H14B 109.5 . .
H14A C14 H14B 109.5 . .
C13 C14 H14C 109.5 . .
H14A C14 H14C 109.5 . .
H14B C14 H14C 109.5 . .
C9 C15 H15A 109.5 . .
C9 C15 H15B 109.5 . .
H15A C15 H15B 109.5 . .
C9 C15 H15C 109.5 . .
H15A C15 H15C 109.5 . .
H15B C15 H15C 109.5 . .
C11 C16 H16A 109.5 . .
C11 C16 H16B 109.5 . .
H16A C16 H16B 109.5 . .
C11 C16 H16C 109.5 . .
H16A C16 H16C 109.5 . .
H16B C16 H16C 109.5 . .
C18 C17 C7 133.2(2) . .
C18 C17 C23 118.3(2) . 3_666
C7 C17 C23 108.5(2) . 3_666
C17 C18 C19 121.4(2) . .
C17 C18 H18 119.3 . .
C19 C18 H18 119.3 . .
C20 C19 C18 122.2(2) . .
C20 C19 C21 118.4(2) . 3_666
C18 C19 C21 119.3(2) . 3_666
C19 C20 C21 122.2(2) . .
C19 C20 C24 119.2(2) . .
C21 C20 C24 118.5(2) . .
C22 C21 C20 121.9(2) . .
C22 C21 C19 118.8(2) . 3_666
C20 C21 C19 119.3(2) . 3_666
C23 C22 C21 120.9(2) . .
C23 C22 H22 119.5 . .
C21 C22 H22 119.5 . .
C22 C23 C3 131.6(2) . 3_666
C22 C23 C17 121.1(2) . 3_666
C3 C23 C17 107.3(2) 3_666 3_666
C25 C24 C20 170.0(4) . .
C24 C25 Si1 174.0(3) . .
C27 C26 C28 112.0(4) . .
C27 C26 Si1 113.8(3) . .
C28 C26 Si1 113.4(3) . .
C27 C26 H26 105.6 . .
C28 C26 H26 105.6 . .
Si1 C26 H26 105.6 . .
C26 C27 H27A 109.5 . .
C26 C27 H27B 109.5 . .
H27A C27 H27B 109.5 . .
C26 C27 H27C 109.5 . .
H27A C27 H27C 109.5 . .
H27B C27 H27C 109.5 . .
C26 C28 H28A 109.5 . .
C26 C28 H28B 109.5 . .
H28A C28 H28B 109.5 . .
C26 C28 H28C 109.5 . .
H28A C28 H28C 109.5 . .
H28B C28 H28C 109.5 . .
C31 C29 C30 112.8(4) . .
C31 C29 Si1 111.9(3) . .
C30 C29 Si1 111.3(3) . .
C31 C29 H29 106.8 . .
C30 C29 H29 106.8 . .
Si1 C29 H29 106.8 . .
C29 C30 H30A 109.5 . .
C29 C30 H30B 109.5 . .
H30A C30 H30B 109.5 . .
C29 C30 H30C 109.5 . .
H30A C30 H30C 109.5 . .
H30B C30 H30C 109.5 . .
C29 C31 H31A 109.5 . .
C29 C31 H31B 109.5 . .
H31A C31 H31B 109.5 . .
C29 C31 H31C 109.5 . .
H31A C31 H31C 109.5 . .
H31B C31 H31C 109.5 . .
C33 C32 C34 109.5(4) . .
C33 C32 Si1 115.6(3) . .
C34 C32 Si1 113.6(2) . .
C33 C32 H32 105.8 . .
C34 C32 H32 105.8 . .
Si1 C32 H32 105.8 . .
C32 C33 H33A 109.5 . .
C32 C33 H33B 109.5 . .
H33A C33 H33B 109.5 . .
C32 C33 H33C 109.5 . .
H33A C33 H33C 109.5 . .
H33B C33 H33C 109.5 . .
C32 C34 H34A 109.5 . .
C32 C34 H34B 109.5 . .
H34A C34 H34B 109.5 . .
C32 C34 H34C 109.5 . .
H34A C34 H34C 109.5 . .
H34B C34 H34C 109.5 . .
O3 C35 C36 108.6(3) . .
O3 C35 H35A 110.0 . .
C36 C35 H35A 110.0 . .
O3 C35 H35B 110.0 . .
C36 C35 H35B 110.0 . .
H35A C35 H35B 108.4 . .
O4 C36 C35 109.4(3) . .
O4 C36 H36A 109.8 . .
C35 C36 H36A 109.8 . .
O4 C36 H36B 109.8 . .
C35 C36 H36B 109.8 . .
H36A C36 H36B 108.2 . .
O4 C37 C38 108.9(3) . .
O4 C37 H37A 109.9 . .
C38 C37 H37A 109.9 . .
O4 C37 H37B 109.9 . .
C38 C37 H37B 109.9 . .
H37A C37 H37B 108.3 . .
O5 C38 C37 108.8(3) . .
O5 C38 H38A 109.9 . .
C37 C38 H38A 109.9 . .
O5 C38 H38B 109.9 . .
C37 C38 H38B 109.9 . .
H38A C38 H38B 108.3 . .
O5 C39 C40 108.8(2) . .
O5 C39 H39A 109.9 . .
C40 C39 H39A 109.9 . .
O5 C39 H39B 109.9 . .
C40 C39 H39B 109.9 . .
H39A C39 H39B 108.3 . .
O6 C40 C39 108.5(2) . .
O6 C40 H40A 110.0 . .
C39 C40 H40A 110.0 . .
O6 C40 H40B 110.0 . .
C39 C40 H40B 110.0 . .
H40A C40 H40B 108.4 . .
O6 C41 C42 107.7(3) . .
O6 C41 H41A 110.2 . .
C42 C41 H41A 110.2 . .
O6 C41 H41B 110.2 . .
C42 C41 H41B 110.2 . .
H41A C41 H41B 108.5 . .
O1 C42 C41 109.3(3) . .
O1 C42 H42A 109.8 . .
C41 C42 H42A 109.8 . .
O1 C42 H42B 109.8 . .
C41 C42 H42B 109.8 . .
H42A C42 H42B 108.3 . .
O1 C43 C44 110.4(3) . .
O1 C43 H43A 109.6 . .
C44 C43 H43A 109.6 . .
O1 C43 H43B 109.6 . .
C44 C43 H43B 109.6 . .
H43A C43 H43B 108.1 . .
O2 C44 C43 109.0(3) . .
O2 C44 H44A 109.9 . .
C43 C44 H44A 109.9 . .
O2 C44 H44B 109.9 . .
C43 C44 H44B 109.9 . .
H44A C44 H44B 108.3 . .
O2 C45 C46 108.7(3) . .
O2 C45 H45A 109.9 . .
C46 C45 H45A 109.9 . .
O2 C45 H45B 109.9 . .
C46 C45 H45B 109.9 . .
H45A C45 H45B 108.3 . .
O3 C46 C45 108.9(3) . .
O3 C46 H46A 109.9 . .
C45 C46 H46A 109.9 . .
O3 C46 H46B 109.9 . .
C45 C46 H46B 109.9 . .
H46A C46 H46B 108.3 . .
O8 C51 C52 104.6(3) . .
O8 C51 H51A 110.8 . .
C52 C51 H51A 110.8 . .
O8 C51 H51B 110.8 . .
C52 C51 H51B 110.8 . .
H51A C51 H51B 108.9 . .
C53 C52 C51 103.9(3) . .
C53 C52 H52A 111.0 . .
C51 C52 H52A 111.0 . .
C53 C52 H52B 111.0 . .
C51 C52 H52B 111.0 . .
H52A C52 H52B 109.0 . .
C52 C53 C54 105.4(3) . .
C52 C53 H53A 110.7 . .
C54 C53 H53A 110.7 . .
C52 C53 H53B 110.7 . .
C54 C53 H53B 110.7 . .
H53A C53 H53B 108.8 . .
O8 C54 C53 105.8(3) . .
O8 C54 H54A 110.6 . .
C53 C54 H54A 110.6 . .
O8 C54 H54B 110.6 . .
C53 C54 H54B 110.6 . .
H54A C54 H54B 108.7 . .
C47 O7 C50 103.1(5) . .
C47 O7 K1 128.3(3) . .
C50 O7 K1 128.6(3) . .
O7 C47 C48 103.3(5) . .
O7 C47 H47A 111.1 . .
C48 C47 H47A 111.1 . .
O7 C47 H47B 111.1 . .
C48 C47 H47B 111.1 . .
H47A C47 H47B 109.1 . .
C49 C48 C47 103.7(5) . .
C49 C48 H48A 111.0 . .
C47 C48 H48A 111.0 . .
C49 C48 H48B 111.0 . .
C47 C48 H48B 111.0 . .
H48A C48 H48B 109.0 . .
C48 C49 C50 103.6(6) . .
C48 C49 H49A 111.0 . .
C50 C49 H49A 111.0 . .
C48 C49 H49B 111.0 . .
C50 C49 H49B 111.0 . .
H49A C49 H49B 109.0 . .
O7 C50 C49 104.4(6) . .
O7 C50 H50A 110.9 . .
C49 C50 H50A 110.9 . .
O7 C50 H50B 110.9 . .
C49 C50 H50B 110.9 . .
H50A C50 H50B 108.9 . .
C50X O7X C47X 110.2(9) . .
C50X O7X K1 119.4(8) . .
C47X O7X K1 115.9(10) . .
O7X C47X C48X 106.8(10) . .
O7X C47X H47C 110.4 . .
C48X C47X H47C 110.4 . .
O7X C47X H47D 110.4 . .
C48X C47X H47D 110.4 . .
H47C C47X H47D 108.6 . .
C49X C48X C47X 102.7(13) . .
C49X C48X H48C 111.2 . .
C47X C48X H48C 111.2 . .
C49X C48X H48D 111.2 . .
C47X C48X H48D 111.2 . .
H48C C48X H48D 109.1 . .
C48X C49X C50X 103.6(13) . .
C48X C49X H49C 111.1 . .
C50X C49X H49C 111.0 . .
C48X C49X H49D 111.0 . .
C50X C49X H49D 111.0 . .
H49C C49X H49D 109.0 . .
O7X C50X C49X 106.6(10) . .
O7X C50X H50C 110.4 . .
C49X C50X H50C 110.4 . .
O7X C50X H50D 110.4 . .
C49X C50X H50D 110.4 . .
H50C C50X H50D 108.6 . .

loop_
_geom_bond_atom_site_label_1
_geom_bond_atom_site_label_2
_geom_bond_distance
_geom_bond_site_symmetry_2
K1 O7 2.653(4) .
K1 O7X 2.767(13) .
K1 O8 2.777(2) .
K1 O5 2.780(2) .
K1 O2 2.789(2) .
K1 O3 2.799(2) .
K1 O6 2.808(2) .
K1 O1 2.814(2) .
K1 O4 2.821(2) .
O1 C42 1.410(4) .
O1 C43 1.426(4) .
O2 C45 1.421(4) .
O2 C44 1.429(4) .
O3 C35 1.413(4) .
O3 C46 1.419(4) .
O4 C36 1.410(4) .
O4 C37 1.432(4) .
O5 C38 1.413(4) .
O5 C39 1.431(4) .
O6 C40 1.421(3) .
O6 C41 1.427(4) .
O8 C51 1.416(4) .
O8 C54 1.425(4) .
Si1 C25 1.840(3) .
Si1 C29 1.870(5) .
Si1 C26 1.891(4) .
Si1 C32 1.896(4) .
C1 C2 1.390(4) .
C1 C6 1.407(4) .
C1 H1 0.9500 .
C2 C3 1.387(4) .
C2 H2 0.9500 .
C3 C4 1.443(3) .
C3 C23 1.455(4) 3_666
C4 C5 1.410(4) .
C4 C7 1.425(4) .
C5 C6 1.376(4) .
C5 H5 0.9500 .
C6 H6 0.9500 .
C7 C17 1.425(3) .
C7 C8 1.478(3) .
C8 C13 1.416(4) .
C8 C9 1.416(4) .
C9 C10 1.391(4) .
C9 C15 1.509(4) .
C10 C11 1.382(4) .
C10 H10 0.9500 .
C11 C12 1.384(4) .
C11 C16 1.515(4) .
C12 C13 1.391(4) .
C12 H12 0.9500 .
C13 C14 1.501(4) .
C14 H14A 0.9800 .
C14 H14B 0.9800 .
C14 H14C 0.9800 .
C15 H15A 0.9800 .
C15 H15B 0.9800 .
C15 H15C 0.9800 .
C16 H16A 0.9800 .
C16 H16B 0.9800 .
C16 H16C 0.9800 .
C17 C18 1.388(4) .
C17 C23 1.465(4) 3_666
C18 C19 1.420(3) .
C18 H18 0.9500 .
C19 C20 1.413(4) .
C19 C21 1.451(3) 3_666
C20 C21 1.423(3) .
C20 C24 1.435(4) .
C21 C22 1.422(4) .
C21 C19 1.451(3) 3_666
C22 C23 1.368(3) .
C22 H22 0.9500 .
C23 C3 1.455(4) 3_666
C23 C17 1.465(4) 3_666
C24 C25 1.178(4) .
C26 C27 1.533(5) .
C26 C28 1.548(7) .
C26 H26 1.0000 .
C27 H27A 0.9800 .
C27 H27B 0.9800 .
C27 H27C 0.9800 .
C28 H28A 0.9800 .
C28 H28B 0.9800 .
C28 H28C 0.9800 .
C29 C31 1.522(7) .
C29 C30 1.546(6) .
C29 H29 1.0000 .
C30 H30A 0.9800 .
C30 H30B 0.9800 .
C30 H30C 0.9800 .
C31 H31A 0.9800 .
C31 H31B 0.9800 .
C31 H31C 0.9800 .
C32 C33 1.526(6) .
C32 C34 1.532(5) .
C32 H32 1.0000 .
C33 H33A 0.9800 .
C33 H33B 0.9800 .
C33 H33C 0.9800 .
C34 H34A 0.9800 .
C34 H34B 0.9800 .
C34 H34C 0.9800 .
C35 C36 1.493(5) .
C35 H35A 0.9900 .
C35 H35B 0.9900 .
C36 H36A 0.9900 .
C36 H36B 0.9900 .
C37 C38 1.487(5) .
C37 H37A 0.9900 .
C37 H37B 0.9900 .
C38 H38A 0.9900 .
C38 H38B 0.9900 .
C39 C40 1.484(5) .
C39 H39A 0.9900 .
C39 H39B 0.9900 .
C40 H40A 0.9900 .
C40 H40B 0.9900 .
C41 C42 1.496(5) .
C41 H41A 0.9900 .
C41 H41B 0.9900 .
C42 H42A 0.9900 .
C42 H42B 0.9900 .
C43 C44 1.478(5) .
C43 H43A 0.9900 .
C43 H43B 0.9900 .
C44 H44A 0.9900 .
C44 H44B 0.9900 .
C45 C46 1.477(6) .
C45 H45A 0.9900 .
C45 H45B 0.9900 .
C46 H46A 0.9900 .
C46 H46B 0.9900 .
C51 C52 1.495(5) .
C51 H51A 0.9900 .
C51 H51B 0.9900 .
C52 C53 1.471(5) .
C52 H52A 0.9900 .
C52 H52B 0.9900 .
C53 C54 1.522(5) .
C53 H53A 0.9900 .
C53 H53B 0.9900 .
C54 H54A 0.9900 .
C54 H54B 0.9900 .
O7 C47 1.412(7) .
O7 C50 1.415(7) .
C47 C48 1.513(8) .
C47 H47A 0.9900 .
C47 H47B 0.9900 .
C48 C49 1.483(14) .
C48 H48A 0.9900 .
C48 H48B 0.9900 .
C49 C50 1.543(11) .
C49 H49A 0.9900 .
C49 H49B 0.9900 .
C50 H50A 0.9900 .
C50 H50B 0.9900 .
O7X C50X 1.337(13) .
O7X C47X 1.448(12) .
C47X C48X 1.505(18) .
C47X H47C 0.9900 .
C47X H47D 0.9900 .
C48X C49X 1.481(19) .
C48X H48C 0.9900 .
C48X H48D 0.9900 .
C49X C50X 1.514(16) .
C49X H49C 0.9900 .
C49X H49D 0.9900 .
C50X H50C 0.9900 .
C50X H50D 0.9900 .

loop_
_platon_squeeze_void_nr
_platon_squeeze_void_average_x
_platon_squeeze_void_average_y
_platon_squeeze_void_average_z
_platon_squeeze_void_volume
_platon_squeeze_void_count_electrons
_platon_squeeze_void_content
1 0.153 0.250 -0.087 499 142 ' '
2 0.847 0.750 -0.012 499 142 ' '
